data_4335277
loop_
_publ_author_name
'Yulia Visitaev'
'Israel Goldberg'
'Arkadi Vigalok'

_publ_section_title
;
 Organopalladium Complexes of Oxacalixarenes: Selecting the Lid for the
 Three-Dimensional Scaffold
;
_journal_name_full 'Inorganic Chemistry'
_journal_page_first 6779
_journal_page_last 6781
_journal_paper_doi 10.1021/ic400925y
_journal_volume 52
_journal_year 2013
_chemical_formula_moiety 'C33 H31 I N6 O15 Pd'
_chemical_formula_sum 'C33 H31 I N6 O15 Pd'
_chemical_formula_weight 984.94
_chemical_name_systematic
; 
 ? 
;
_space_group_IT_number 14
_symmetry_cell_setting monoclinic
_symmetry_space_group_name_Hall '-P 2yn'
_symmetry_space_group_name_H-M 'P 1 21/n 1'
_atom_sites_solution_hydrogens geom
_atom_sites_solution_primary direct
_atom_sites_solution_secondary difmap
_audit_creation_method SHELXL-97
_cell_angle_alpha 90.00
_cell_angle_beta 111.5807(5)
_cell_angle_gamma 90.00
_cell_formula_units_Z 4
_cell_length_a 11.05630(10)
_cell_length_b 27.1957(3)
_cell_length_c 13.0971(2)
_cell_measurement_reflns_used 8579
_cell_measurement_temperature 110(2)
_cell_measurement_theta_max 27.89
_cell_measurement_theta_min 2.12
_cell_volume 3662.03(8)
_computing_cell_refinement Denzo
_computing_data_collection 'Collect, Nonius B.V.'
_computing_data_reduction 'Denzo & Scalepack'
_computing_structure_refinement 'SHELXL-97 (Sheldrick, 1997)'
_computing_structure_solution DIRIF-96
_diffrn_ambient_temperature 110(2)
_diffrn_detector_area_resol_mean 12.8
_diffrn_measured_fraction_theta_full 0.991
_diffrn_measured_fraction_theta_max 0.991
_diffrn_measurement_device_type 'Nonius KappaCCD'
_diffrn_measurement_method '1 deg. \f & \w scans'
_diffrn_radiation_monochromator graphite
_diffrn_radiation_source 'fine-focus sealed tube'
_diffrn_radiation_type MoK\a
_diffrn_radiation_wavelength 0.71073
_diffrn_reflns_av_R_equivalents 0.0430
_diffrn_reflns_av_sigmaI/netI 0.0360
_diffrn_reflns_limit_h_max 14
_diffrn_reflns_limit_h_min 0
_diffrn_reflns_limit_k_max 35
_diffrn_reflns_limit_k_min 0
_diffrn_reflns_limit_l_max 16
_diffrn_reflns_limit_l_min -17
_diffrn_reflns_number 35167
_diffrn_reflns_theta_full 27.88
_diffrn_reflns_theta_max 27.88
_diffrn_reflns_theta_min 2.12
_diffrn_standards_number 0
_exptl_absorpt_coefficient_mu 1.430
_exptl_absorpt_correction_T_max 0.7629
_exptl_absorpt_correction_T_min 0.6344
_exptl_absorpt_correction_type multi-scan
_exptl_absorpt_process_details 'Blessing, 1995'
_exptl_crystal_colour yellow
_exptl_crystal_density_diffrn 1.786
_exptl_crystal_description prism
_exptl_crystal_F_000 1960
_exptl_crystal_size_max 0.35
_exptl_crystal_size_mid 0.25
_exptl_crystal_size_min 0.20
_refine_diff_density_max 1.857
_refine_diff_density_min -1.100
_refine_diff_density_rms 0.118
_refine_ls_extinction_method none
_refine_ls_goodness_of_fit_ref 1.061
_refine_ls_hydrogen_treatment constr
_refine_ls_matrix_type full
_refine_ls_number_parameters 510
_refine_ls_number_reflns 8661
_refine_ls_number_restraints 0
_refine_ls_restrained_S_all 1.061
_refine_ls_R_factor_all 0.0518
_refine_ls_R_factor_gt 0.0379
_refine_ls_shift/su_max 0.000
_refine_ls_shift/su_mean 0.000
_refine_ls_structure_factor_coef Fsqd
_refine_ls_weighting_details 'calc w=1/[\s^2^(Fo^2^)+(0.0639P)^2^+1.8938P] where P=(Fo^2^+2Fc^2^)/3'
_refine_ls_weighting_scheme calc
_refine_ls_wR_factor_gt 0.0981
_refine_ls_wR_factor_ref 0.1057
_reflns_number_gt 7012
_reflns_number_total 8661
_reflns_threshold_expression >2sigma(I)
_cod_data_source_file ic400925y_si_002_08.cif
_cod_data_source_block ar85
_cod_original_sg_symbol_H-M 'P 21/n'
_cod_database_code 4335277

loop_
_symmetry_equiv_pos_as_xyz
'x, y, z'
'-x+1/2, y+1/2, -z+1/2'
'-x, -y, -z'
'x-1/2, -y-1/2, z-1/2'

loop_
_atom_site_label
_atom_site_type_symbol
_atom_site_fract_x
_atom_site_fract_y
_atom_site_fract_z
_atom_site_U_iso_or_equiv
_atom_site_adp_type
_atom_site_occupancy
_atom_site_symmetry_multiplicity
_atom_site_calc_flag
_atom_site_refinement_flags
Pd1 Pd 0.19863(2) 0.101436(8) 0.282250(19) 0.01829(8) Uani 1 1 d .
I2 I 0.04236(2) 0.057291(8) 0.109552(17) 0.02462(8) Uani 1 1 d .
N3 N 0.3186(3) 0.14023(10) 0.4246(2) 0.0255(6) Uani 1 1 d .
C4 C 0.3362(3) 0.10685(13) 0.5192(3) 0.0293(7) Uani 1 1 d .
H4A H 0.3652 0.1261 0.5881 0.035 Uiso 1 1 calc R
H4B H 0.4044 0.0823 0.5246 0.035 Uiso 1 1 calc R
C5 C 0.2108(3) 0.08088(14) 0.5051(3) 0.0308(8) Uani 1 1 d .
H5A H 0.2250 0.0578 0.5669 0.037 Uiso 1 1 calc R
H5B H 0.1446 0.1052 0.5059 0.037 Uiso 1 1 calc R
N6 N 0.1630(3) 0.05329(10) 0.3992(2) 0.0268(6) Uani 1 1 d .
C7 C 0.2404(4) 0.00770(14) 0.4099(3) 0.0442(10) Uani 1 1 d .
H7A H 0.3316 0.0163 0.4256 0.066 Uiso 1 1 calc R
H7B H 0.2065 -0.0110 0.3411 0.066 Uiso 1 1 calc R
H7C H 0.2344 -0.0124 0.4700 0.066 Uiso 1 1 calc R
C8 C 0.0253(4) 0.04023(17) 0.3732(3) 0.0436(10) Uani 1 1 d .
H8A H -0.0037 0.0178 0.3102 0.065 Uiso 1 1 calc R
H8B H -0.0280 0.0701 0.3554 0.065 Uiso 1 1 calc R
H8C H 0.0160 0.0241 0.4368 0.065 Uiso 1 1 calc R
C9 C 0.2531(5) 0.18574(14) 0.4381(3) 0.0426(10) Uani 1 1 d .
H9A H 0.1669 0.1776 0.4387 0.064 Uiso 1 1 calc R
H9B H 0.2436 0.2082 0.3771 0.064 Uiso 1 1 calc R
H9C H 0.3052 0.2016 0.5076 0.064 Uiso 1 1 calc R
C10 C 0.4498(4) 0.15314(18) 0.4259(3) 0.0469(11) Uani 1 1 d .
H10A H 0.4418 0.1790 0.3718 0.070 Uiso 1 1 calc R
H10B H 0.4900 0.1240 0.4078 0.070 Uiso 1 1 calc R
H10C H 0.5042 0.1649 0.4992 0.070 Uiso 1 1 calc R
C11 C 0.2467(3) 0.14783(11) 0.1860(2) 0.0185(6) Uani 1 1 d .
C12 C 0.3583(3) 0.14156(11) 0.1613(2) 0.0182(6) Uani 1 1 d .
C13 C 0.4102(3) 0.17622(11) 0.1120(3) 0.0198(6) Uani 1 1 d .
H13 H 0.4878 0.1698 0.0990 0.024 Uiso 1 1 calc R
C14 C 0.3449(3) 0.22104(11) 0.0816(3) 0.0202(6) Uani 1 1 d .
C15 C 0.2295(3) 0.22907(11) 0.1000(2) 0.0191(6) Uani 1 1 d .
H15 H 0.1837 0.2592 0.0791 0.023 Uiso 1 1 calc R
C16 C 0.1836(3) 0.19243(11) 0.1490(2) 0.0171(6) Uani 1 1 d .
C17 C 0.3994(3) 0.25998(12) 0.0297(3) 0.0223(6) Uani 1 1 d .
O18 O 0.5009(2) 0.25651(9) 0.0158(2) 0.0297(5) Uani 1 1 d .
O19 O 0.3230(2) 0.29965(8) 0.0042(2) 0.0263(5) Uani 1 1 d .
C20 C 0.3719(4) 0.34156(13) -0.0371(3) 0.0317(8) Uani 1 1 d .
H20A H 0.3899 0.3324 -0.1032 0.038 Uiso 1 1 calc R
H20B H 0.4531 0.3540 0.0194 0.038 Uiso 1 1 calc R
C21 C 0.2674(4) 0.37969(16) -0.0645(5) 0.0556(13) Uani 1 1 d .
H21A H 0.1894 0.3675 -0.1235 0.083 Uiso 1 1 calc R
H21B H 0.2976 0.4098 -0.0887 0.083 Uiso 1 1 calc R
H21C H 0.2468 0.3867 0.0006 0.083 Uiso 1 1 calc R
O22 O 0.4262(2) 0.09636(8) 0.19286(18) 0.0204(5) Uani 1 1 d .
C23 C 0.3876(3) 0.05962(11) 0.1170(3) 0.0193(6) Uani 1 1 d .
C24 C 0.3061(3) 0.06848(11) 0.0087(3) 0.0203(6) Uani 1 1 d .
H24 H 0.2748 0.1009 -0.0122 0.024 Uiso 1 1 calc R
C25 C 0.2693(3) 0.03159(11) -0.0691(3) 0.0194(6) Uani 1 1 d .
C26 C 0.3206(3) -0.01586(11) -0.0389(3) 0.0226(7) Uani 1 1 d .
C27 C 0.3984(3) -0.02554(12) 0.0688(3) 0.0243(7) Uani 1 1 d .
H27 H 0.4297 -0.0580 0.0896 0.029 Uiso 1 1 calc R
C28 C 0.4313(3) 0.01128(12) 0.1463(3) 0.0253(7) Uani 1 1 d .
N29 N 0.5098(3) -0.00269(11) 0.2591(2) 0.0289(6) Uani 1 1 d .
O30 O 0.5661(3) -0.04237(11) 0.2728(2) 0.0526(8) Uani 1 1 d .
O31 O 0.5180(3) 0.02478(10) 0.3353(2) 0.0435(7) Uani 1 1 d .
N32 N 0.2994(3) -0.05610(10) -0.1179(3) 0.0269(6) Uani 1 1 d .
O33 O 0.2646(3) -0.04573(9) -0.2152(2) 0.0347(6) Uani 1 1 d .
O34 O 0.3251(3) -0.09759(9) -0.0819(3) 0.0495(8) Uani 1 1 d .
O35 O 0.1813(2) 0.03964(8) -0.17305(18) 0.0226(5) Uani 1 1 d .
C36 C 0.1388(3) 0.08839(11) -0.1996(3) 0.0201(6) Uani 1 1 d .
C37 C 0.2175(3) 0.12275(12) -0.2214(3) 0.0224(6) Uani 1 1 d .
H37 H 0.3000 0.1132 -0.2219 0.027 Uiso 1 1 calc R
C38 C 0.1769(3) 0.17107(12) -0.2427(3) 0.0230(7) Uani 1 1 d .
H38 H 0.2312 0.1947 -0.2579 0.028 Uiso 1 1 calc R
C39 C 0.0557(3) 0.18485(12) -0.2416(3) 0.0224(6) Uani 1 1 d .
H39 H 0.0279 0.2181 -0.2540 0.027 Uiso 1 1 calc R
C40 C -0.0233(3) 0.14954(12) -0.2224(3) 0.0210(6) Uani 1 1 d .
C41 C 0.0154(3) 0.10071(11) -0.2013(2) 0.0199(6) Uani 1 1 d .
O42 O -0.0690(2) 0.06861(8) -0.18262(19) 0.0254(5) Uani 1 1 d .
H42 H -0.0356 0.0406 -0.1656 0.030 Uiso 1 1 d R
O43 O -0.1461(2) 0.16259(8) -0.22212(18) 0.0245(5) Uani 1 1 d .
C44 C -0.1513(3) 0.17463(11) -0.1221(3) 0.0198(6) Uani 1 1 d .
C45 C -0.0395(3) 0.18149(11) -0.0301(3) 0.0190(6) Uani 1 1 d .
H45 H 0.0429 0.1773 -0.0362 0.023 Uiso 1 1 calc R
C46 C -0.0450(3) 0.19433(10) 0.0709(3) 0.0186(6) Uani 1 1 d .
C47 C -0.1673(3) 0.19918(11) 0.0786(3) 0.0203(6) Uani 1 1 d .
C48 C -0.2801(3) 0.19079(11) -0.0112(3) 0.0214(6) Uani 1 1 d .
H48 H -0.3623 0.1929 -0.0040 0.026 Uiso 1 1 calc R
C49 C -0.2726(3) 0.17925(11) -0.1119(3) 0.0220(6) Uani 1 1 d .
N50 N -0.3945(3) 0.17074(10) -0.2043(2) 0.0260(6) Uani 1 1 d .
O51 O -0.3996(2) 0.18057(10) -0.2967(2) 0.0341(6) Uani 1 1 d .
O52 O -0.4863(2) 0.15421(10) -0.1835(2) 0.0371(6) Uani 1 1 d .
N53 N -0.1817(3) 0.21394(10) 0.1812(2) 0.0236(6) Uani 1 1 d .
O54 O -0.0969(2) 0.23995(11) 0.2456(2) 0.0444(7) Uani 1 1 d .
O55 O -0.2793(2) 0.20151(10) 0.1967(2) 0.0346(6) Uani 1 1 d .
O56 O 0.06360(19) 0.20054(8) 0.16226(17) 0.0200(4) Uani 1 1 d .

loop_
_atom_site_aniso_label
_atom_site_aniso_U_11
_atom_site_aniso_U_22
_atom_site_aniso_U_33
_atom_site_aniso_U_23
_atom_site_aniso_U_13
_atom_site_aniso_U_12
Pd1 0.01771(12) 0.01867(13) 0.01875(13) 0.00040(9) 0.00701(10) -0.00119(8)
I2 0.02569(12) 0.02482(13) 0.02223(13) -0.00123(8) 0.00748(9) -0.00815(8)
N3 0.0309(15) 0.0236(14) 0.0238(15) -0.0016(11) 0.0122(12) -0.0052(12)
C4 0.0304(18) 0.0320(19) 0.0227(18) 0.0001(14) 0.0064(15) -0.0041(14)
C5 0.0354(19) 0.036(2) 0.0209(18) 0.0013(15) 0.0099(15) -0.0072(15)
N6 0.0304(15) 0.0311(16) 0.0171(14) 0.0021(11) 0.0067(12) -0.0072(12)
C7 0.063(3) 0.0214(19) 0.036(2) 0.0066(16) 0.004(2) 0.0003(17)
C8 0.042(2) 0.063(3) 0.027(2) 0.0024(19) 0.0141(18) -0.029(2)
C9 0.071(3) 0.0253(19) 0.030(2) -0.0067(16) 0.016(2) 0.0005(18)
C10 0.037(2) 0.076(3) 0.025(2) -0.009(2) 0.0075(17) -0.028(2)
C11 0.0182(14) 0.0194(15) 0.0170(15) -0.0026(12) 0.0052(12) -0.0013(11)
C12 0.0168(14) 0.0170(14) 0.0174(15) -0.0010(12) 0.0025(12) 0.0020(11)
C13 0.0159(14) 0.0227(16) 0.0216(16) -0.0038(12) 0.0080(12) -0.0009(11)
C14 0.0191(14) 0.0215(16) 0.0216(16) -0.0029(12) 0.0093(13) -0.0033(12)
C15 0.0170(14) 0.0212(15) 0.0182(15) -0.0020(12) 0.0054(12) 0.0003(11)
C16 0.0158(14) 0.0202(15) 0.0153(15) -0.0021(12) 0.0057(12) -0.0017(11)
C17 0.0230(15) 0.0217(16) 0.0239(17) -0.0001(13) 0.0105(13) -0.0014(12)
O18 0.0280(12) 0.0316(13) 0.0369(14) 0.0045(11) 0.0207(11) 0.0012(10)
O19 0.0276(12) 0.0190(11) 0.0382(14) 0.0070(10) 0.0191(11) 0.0017(9)
C20 0.0355(19) 0.0265(18) 0.039(2) 0.0075(15) 0.0208(17) -0.0031(14)
C21 0.053(3) 0.042(2) 0.089(4) 0.028(2) 0.046(3) 0.015(2)
O22 0.0186(11) 0.0205(11) 0.0203(12) -0.0002(9) 0.0050(9) 0.0038(8)
C23 0.0157(14) 0.0204(15) 0.0239(17) 0.0015(12) 0.0096(13) 0.0014(11)
C24 0.0172(14) 0.0178(15) 0.0256(17) 0.0011(12) 0.0076(13) 0.0041(11)
C25 0.0154(14) 0.0205(15) 0.0214(16) 0.0012(12) 0.0059(12) 0.0009(11)
C26 0.0216(15) 0.0189(15) 0.0298(18) 0.0005(13) 0.0125(14) -0.0008(12)
C27 0.0243(16) 0.0188(15) 0.0321(19) 0.0058(13) 0.0132(14) 0.0054(12)
C28 0.0219(16) 0.0282(17) 0.0281(18) 0.0093(14) 0.0117(14) 0.0062(13)
N29 0.0304(15) 0.0266(15) 0.0284(16) 0.0072(13) 0.0095(13) 0.0080(12)
O30 0.067(2) 0.0383(16) 0.0401(17) 0.0081(14) 0.0050(15) 0.0247(15)
O31 0.0585(18) 0.0402(16) 0.0254(14) 0.0027(12) 0.0078(13) 0.0160(13)
N32 0.0256(14) 0.0195(14) 0.0380(18) -0.0031(12) 0.0146(13) -0.0003(11)
O33 0.0380(14) 0.0309(13) 0.0321(15) -0.0057(11) 0.0092(12) 0.0056(11)
O34 0.081(2) 0.0197(14) 0.0513(19) -0.0013(12) 0.0283(17) 0.0022(13)
O35 0.0236(11) 0.0187(11) 0.0227(12) -0.0026(9) 0.0054(9) 0.0015(9)
C36 0.0207(15) 0.0188(15) 0.0190(16) -0.0032(12) 0.0053(13) 0.0023(12)
C37 0.0190(14) 0.0277(17) 0.0225(17) 0.0006(13) 0.0101(13) 0.0026(12)
C38 0.0243(16) 0.0226(16) 0.0234(17) 0.0045(13) 0.0104(13) -0.0040(12)
C39 0.0256(16) 0.0205(15) 0.0195(16) 0.0045(13) 0.0063(13) 0.0030(12)
C40 0.0149(14) 0.0297(17) 0.0165(15) -0.0005(13) 0.0035(12) 0.0040(12)
C41 0.0202(15) 0.0236(16) 0.0167(15) -0.0016(12) 0.0076(12) -0.0033(12)
O42 0.0218(11) 0.0270(12) 0.0297(13) 0.0003(10) 0.0123(10) -0.0043(9)
O43 0.0170(10) 0.0335(13) 0.0212(12) 0.0003(10) 0.0050(9) 0.0060(9)
C44 0.0169(14) 0.0169(14) 0.0263(17) 0.0028(12) 0.0089(13) 0.0019(11)
C45 0.0168(14) 0.0182(15) 0.0235(16) 0.0026(12) 0.0090(13) 0.0020(11)
C46 0.0171(14) 0.0150(14) 0.0228(16) 0.0024(12) 0.0065(12) -0.0020(11)
C47 0.0231(15) 0.0180(15) 0.0234(17) -0.0001(12) 0.0128(13) -0.0012(12)
C48 0.0147(14) 0.0222(16) 0.0283(18) 0.0019(13) 0.0089(13) -0.0005(12)
C49 0.0148(14) 0.0204(15) 0.0290(18) 0.0016(13) 0.0058(13) 0.0002(12)
N50 0.0162(13) 0.0285(15) 0.0314(17) -0.0004(12) 0.0065(12) 0.0006(11)
O51 0.0227(12) 0.0493(16) 0.0266(14) 0.0030(12) 0.0046(10) 0.0009(11)
O52 0.0188(12) 0.0499(17) 0.0427(16) 0.0015(13) 0.0114(11) -0.0089(11)
N53 0.0203(13) 0.0256(14) 0.0278(15) -0.0018(12) 0.0123(12) 0.0010(11)
O54 0.0314(14) 0.0637(19) 0.0452(17) -0.0287(15) 0.0223(13) -0.0152(13)
O55 0.0245(12) 0.0493(16) 0.0373(15) -0.0054(12) 0.0198(11) -0.0084(11)
O56 0.0152(10) 0.0253(11) 0.0210(11) 0.0005(9) 0.0086(9) 0.0016(8)

loop_
_atom_type_symbol
_atom_type_description
_atom_type_scat_dispersion_real
_atom_type_scat_dispersion_imag
_atom_type_scat_source
C C 0.0033 0.0016 'International Tables Vol C Tables 4.2.6.8 and 6.1.1.4'
H H 0.0000 0.0000 'International Tables Vol C Tables 4.2.6.8 and 6.1.1.4'
I I -0.4742 1.8119 'International Tables Vol C Tables 4.2.6.8 and 6.1.1.4'
N N 0.0061 0.0033 'International Tables Vol C Tables 4.2.6.8 and 6.1.1.4'
O O 0.0106 0.0060 'International Tables Vol C Tables 4.2.6.8 and 6.1.1.4'
Pd Pd -0.9988 1.0072 'International Tables Vol C Tables 4.2.6.8 and 6.1.1.4'

loop_
_geom_angle_atom_site_label_1
_geom_angle_atom_site_label_2
_geom_angle_atom_site_label_3
_geom_angle
C11 Pd1 N3 90.86(11)
C11 Pd1 N6 174.56(12)
N3 Pd1 N6 84.06(10)
C11 Pd1 I2 89.34(9)
N3 Pd1 I2 176.83(8)
N6 Pd1 I2 95.84(8)
C9 N3 C4 109.3(3)
C9 N3 C10 108.7(3)
C4 N3 C10 107.8(3)
C9 N3 Pd1 110.2(2)
C4 N3 Pd1 106.0(2)
C10 N3 Pd1 114.8(2)
N3 C4 C5 110.6(3)
N3 C4 H4A 109.5
C5 C4 H4A 109.5
N3 C4 H4B 109.5
C5 C4 H4B 109.5
H4A C4 H4B 108.1
N6 C5 C4 110.2(3)
N6 C5 H5A 109.6
C4 C5 H5A 109.6
N6 C5 H5B 109.6
C4 C5 H5B 109.6
H5A C5 H5B 108.1
C8 N6 C7 109.3(3)
C8 N6 C5 108.6(3)
C7 N6 C5 109.8(3)
C8 N6 Pd1 115.1(2)
C7 N6 Pd1 108.9(2)
C5 N6 Pd1 105.06(19)
N6 C7 H7A 109.5
N6 C7 H7B 109.5
H7A C7 H7B 109.5
N6 C7 H7C 109.5
H7A C7 H7C 109.5
H7B C7 H7C 109.5
N6 C8 H8A 109.5
N6 C8 H8B 109.5
H8A C8 H8B 109.5
N6 C8 H8C 109.5
H8A C8 H8C 109.5
H8B C8 H8C 109.5
N3 C9 H9A 109.5
N3 C9 H9B 109.5
H9A C9 H9B 109.5
N3 C9 H9C 109.5
H9A C9 H9C 109.5
H9B C9 H9C 109.5
N3 C10 H10A 109.5
N3 C10 H10B 109.5
H10A C10 H10B 109.5
N3 C10 H10C 109.5
H10A C10 H10C 109.5
H10B C10 H10C 109.5
C16 C11 C12 113.4(3)
C16 C11 Pd1 123.8(2)
C12 C11 Pd1 122.3(2)
C13 C12 C11 125.4(3)
C13 C12 O22 117.4(2)
C11 C12 O22 117.1(3)
C12 C13 C14 117.9(3)
C12 C13 H13 121.1
C14 C13 H13 121.1
C13 C14 C15 119.7(3)
C13 C14 C17 119.5(3)
C15 C14 C17 120.8(3)
C16 C15 C14 118.8(3)
C16 C15 H15 120.6
C14 C15 H15 120.6
C15 C16 C11 124.6(3)
C15 C16 O56 117.8(3)
C11 C16 O56 117.7(2)
O18 C17 O19 124.4(3)
O18 C17 C14 124.4(3)
O19 C17 C14 111.2(2)
C17 O19 C20 116.1(2)
O19 C20 C21 105.9(3)
O19 C20 H20A 110.6
C21 C20 H20A 110.6
O19 C20 H20B 110.6
C21 C20 H20B 110.6
H20A C20 H20B 108.7
C20 C21 H21A 109.5
C20 C21 H21B 109.5
H21A C21 H21B 109.5
C20 C21 H21C 109.5
H21A C21 H21C 109.5
H21B C21 H21C 109.5
C23 O22 C12 115.6(2)
O22 C23 C24 121.8(3)
O22 C23 C28 120.2(3)
C24 C23 C28 118.0(3)
C25 C24 C23 122.0(3)
C25 C24 H24 119.0
C23 C24 H24 119.0
O35 C25 C24 121.8(3)
O35 C25 C26 119.5(3)
C24 C25 C26 118.7(3)
C27 C26 C25 119.9(3)
C27 C26 N32 117.2(3)
C25 C26 N32 122.9(3)
C28 C27 C26 120.7(3)
C28 C27 H27 119.6
C26 C27 H27 119.6
C27 C28 C23 120.5(3)
C27 C28 N29 117.0(3)
C23 C28 N29 122.4(3)
O30 N29 O31 122.5(3)
O30 N29 C28 117.3(3)
O31 N29 C28 120.3(3)
O34 N32 O33 123.9(3)
O34 N32 C26 117.8(3)
O33 N32 C26 118.2(3)
C25 O35 C36 116.6(2)
C37 C36 C41 121.5(3)
C37 C36 O35 120.7(3)
C41 C36 O35 117.8(3)
C36 C37 C38 120.2(3)
C36 C37 H37 119.9
C38 C37 H37 119.9
C37 C38 C39 119.7(3)
C37 C38 H38 120.2
C39 C38 H38 120.2
C40 C39 C38 119.2(3)
C40 C39 H39 120.4
C38 C39 H39 120.4
C39 C40 C41 122.0(3)
C39 C40 O43 120.1(3)
C41 C40 O43 117.9(3)
O42 C41 C40 117.8(3)
O42 C41 C36 124.9(3)
C40 C41 C36 117.3(3)
C41 O42 H42 111.4
C44 O43 C40 116.3(2)
O43 C44 C45 121.7(3)
O43 C44 C49 119.4(3)
C45 C44 C49 118.9(3)
C44 C45 C46 121.6(3)
C44 C45 H45 119.2
C46 C45 H45 119.2
O56 C46 C45 122.3(3)
O56 C46 C47 119.4(3)
C45 C46 C47 118.3(3)
C48 C47 C46 121.2(3)
C48 C47 N53 117.2(3)
C46 C47 N53 121.7(3)
C47 C48 C49 119.7(3)
C47 C48 H48 120.2
C49 C48 H48 120.2
C48 C49 C44 120.3(3)
C48 C49 N50 117.6(3)
C44 C49 N50 122.0(3)
O51 N50 O52 123.9(3)
O51 N50 C49 118.7(3)
O52 N50 C49 117.4(3)
O55 N53 O54 123.1(3)
O55 N53 C47 118.6(3)
O54 N53 C47 118.3(2)
C46 O56 C16 115.9(2)

loop_
_geom_bond_atom_site_label_1
_geom_bond_atom_site_label_2
_geom_bond_distance
Pd1 C11 1.989(3)
Pd1 N3 2.128(3)
Pd1 N6 2.159(3)
Pd1 I2 2.5822(3)
N3 C9 1.477(5)
N3 C4 1.490(4)
N3 C10 1.487(4)
C4 C5 1.506(5)
C4 H4A 0.9900
C4 H4B 0.9900
C5 N6 1.492(4)
C5 H5A 0.9900
C5 H5B 0.9900
N6 C8 1.476(4)
N6 C7 1.484(5)
C7 H7A 0.9800
C7 H7B 0.9800
C7 H7C 0.9800
C8 H8A 0.9800
C8 H8B 0.9800
C8 H8C 0.9800
C9 H9A 0.9800
C9 H9B 0.9800
C9 H9C 0.9800
C10 H10A 0.9800
C10 H10B 0.9800
C10 H10C 0.9800
C11 C16 1.394(4)
C11 C12 1.396(4)
C12 C13 1.382(4)
C12 O22 1.420(4)
C13 C14 1.398(4)
C13 H13 0.9500
C14 C15 1.399(4)
C14 C17 1.500(4)
C15 C16 1.379(4)
C15 H15 0.9500
C16 O56 1.417(3)
C17 O18 1.205(4)
C17 O19 1.335(4)
O19 C20 1.449(4)
C20 C21 1.494(5)
C20 H20A 0.9900
C20 H20B 0.9900
C21 H21A 0.9800
C21 H21B 0.9800
C21 H21C 0.9800
O22 C23 1.362(4)
C23 C24 1.394(4)
C23 C28 1.405(4)
C24 C25 1.381(4)
C24 H24 0.9500
C25 O35 1.368(4)
C25 C26 1.407(4)
C26 C27 1.381(5)
C26 N32 1.464(4)
C27 C28 1.376(5)
C27 H27 0.9500
C28 N29 1.461(4)
N29 O30 1.226(4)
N29 O31 1.223(4)
N32 O34 1.215(4)
N32 O33 1.222(4)
O35 C36 1.407(4)
C36 C37 1.377(4)
C36 C41 1.397(4)
C37 C38 1.383(4)
C37 H37 0.9500
C38 C39 1.396(4)
C38 H38 0.9500
C39 C40 1.382(4)
C39 H39 0.9500
C40 C41 1.391(4)
C40 O43 1.404(3)
C41 O42 1.364(4)
O42 H42 0.8405
O43 C44 1.372(4)
C44 C45 1.385(4)
C44 C49 1.402(4)
C45 C46 1.392(4)
C45 H45 0.9500
C46 O56 1.358(4)
C46 C47 1.397(4)
C47 C48 1.383(4)
C47 N53 1.467(4)
C48 C49 1.387(5)
C48 H48 0.9500
C49 N50 1.461(4)
N50 O51 1.220(4)
N50 O52 1.229(3)
N53 O55 1.218(3)
N53 O54 1.228(4)
